data_2006858
loop_
_publ_author_name
'Hoong-Kun Fun'
'Kandasamy Chinnakali'
'Kandasamy Sivakumar'
'Teng-Wah Sam'
'Siew-Eng How'

_publ_section_title
;
 Bis(3,4-dimethoxybenzyl) Ether and
 Tetramethoxy-4,4'-(2,3-dimethyltetramethylene)dipyrocatechol
;
_journal_issue 12
_journal_name_full 'Acta Crystallographica Section C'
_journal_page_first 1857
_journal_page_last 1859
_journal_paper_doi 10.1107/S0108270197009761
_journal_volume 53
_journal_year 1997
_chemical_formula_sum 'C22 H30 O4'
_chemical_formula_weight 358.46
_chemical_melting_point 102
_chemical_name_systematic
;
Tetramethoxy-4,4'-(2,3-dimethyltetramethylene)dipyrocatechol
;
_space_group_IT_number 2
_symmetry_cell_setting triclinic
_symmetry_space_group_name_Hall '-P 1'
_symmetry_space_group_name_H-M 'P -1'
_audit_creation_method SHELXL
_cell_angle_alpha 86.490(10)
_cell_angle_beta 80.780(10)
_cell_angle_gamma 87.720(10)
_cell_formula_units_Z 2
_cell_length_a 6.2740(10)
_cell_length_b 10.5710(10)
_cell_length_c 15.4260(10)
_cell_measurement_reflns_used 38
_cell_measurement_temperature 293(2)
_cell_measurement_theta_max 12.54
_cell_measurement_theta_min 5.33
_cell_volume 1007.5(2)
_diffrn_ambient_temperature 293(2)
_diffrn_measurement_device 'Siemens P4 diffractometer'
_diffrn_measurement_method '\q/2\q scans'
_diffrn_radiation_monochromator graphite
_diffrn_radiation_source 'fine-focus sealed tube'
_diffrn_radiation_type MoK\a
_diffrn_radiation_wavelength 0.71073
_diffrn_reflns_av_R_equivalents 0.0186
_diffrn_reflns_av_sigmaI/netI 0.0386
_diffrn_reflns_limit_h_max 8
_diffrn_reflns_limit_h_min -1
_diffrn_reflns_limit_k_max 13
_diffrn_reflns_limit_k_min -13
_diffrn_reflns_limit_l_max 20
_diffrn_reflns_limit_l_min -20
_diffrn_reflns_number 5828
_diffrn_reflns_theta_max 27.50
_diffrn_reflns_theta_min 1.34
_diffrn_standards_decay_% <3
_diffrn_standards_interval_count 97
_diffrn_standards_number 3
_exptl_absorpt_coefficient_mu 0.080
_exptl_absorpt_correction_type none
_exptl_crystal_colour colourless
_exptl_crystal_density_diffrn 1.182
_exptl_crystal_density_meas ?
_exptl_crystal_description rectangular
_exptl_crystal_F_000 388
_exptl_crystal_size_max 0.80
_exptl_crystal_size_mid 0.70
_exptl_crystal_size_min 0.26
_refine_diff_density_max 0.13
_refine_diff_density_min -0.22
_refine_ls_extinction_method none
_refine_ls_goodness_of_fit_all 0.949
_refine_ls_goodness_of_fit_obs 1.117
_refine_ls_hydrogen_treatment refall
_refine_ls_matrix_type full
_refine_ls_number_parameters 355
_refine_ls_number_reflns 4591
_refine_ls_number_restraints 0
_refine_ls_restrained_S_all 0.949
_refine_ls_restrained_S_obs 1.117
_refine_ls_R_factor_all 0.0698
_refine_ls_R_factor_obs .0432
_refine_ls_shift/esd_max 0.001
_refine_ls_shift/esd_mean 0.000
_refine_ls_structure_factor_coef Fsqd
_refine_ls_weighting_details 'w = 1/[\s^2^(Fo^2^)+(0.0735P)^2^] where P=(Fo^2^+2Fc^2^)/3'
_refine_ls_weighting_scheme calc
_refine_ls_wR_factor_all 0.1263
_refine_ls_wR_factor_obs .1158
_reflns_number_observed 2912
_reflns_number_total 4591
_reflns_observed_criterion >2sigma(I)
_cod_data_source_file mu1334.cif
_cod_data_source_block II
_cod_depositor_comments
;
The following automatic conversions were performed:

'_exptl_crystal_density_meas' value 'not measured' was changed to '?'
- the value is perceived as not measured.

Automatic conversion script
Id: cif_fix_values 3008 2015-01-20 13:52:24Z robertas 

The following automatic conversions were performed:

'_refine_ls_weighting_scheme' value 'calc w =
1/[\s^2^(Fo^2^)+(0.0735P)^2^] where P=(Fo^2^+2Fc^2^)/3' was changed
to 'calc'. New tag '_refine_ls_weighting_details' was created. The
value of the new tag was set to 'w = 1/[\s^2^(Fo^2^)+(0.0735P)^2^]
where P=(Fo^2^+2Fc^2^)/3'.

Automatic conversion script
Id: cif_fix_values 3143 2015-03-26 13:38:13Z robertas 
;
_cod_database_code 2006858

loop_
_symmetry_equiv_pos_as_xyz
'x, y, z'
'-x, -y, -z'

loop_
_atom_site_aniso_label
_atom_site_aniso_U_11
_atom_site_aniso_U_22
_atom_site_aniso_U_33
_atom_site_aniso_U_12
_atom_site_aniso_U_13
_atom_site_aniso_U_23
O1 .0837(8) .0807(8) .0628(7) -.0199(6) -.0381(6) -.0049(6)
O2 .0734(7) .0901(8) .0417(5) -.0200(6) -.0104(5) -.0053(5)
O3 .0693(7) .0707(7) .0542(6) .0227(6) -.0248(5) -.0226(5)
O4 .0583(6) .0900(8) .0502(6) .0125(6) -.0249(5) -.0088(5)
C1 .0740(10) .0449(7) .0464(8) -.0014(7) -.0144(7) -.0050(6)
C2 .0581(9) .0468(8) .0599(9) -.0078(7) -.0135(7) -.0049(6)
C3 .0543(8) .0467(7) .0525(8) .0016(6) -.0211(7) -.0115(6)
C4 .0511(8) .0518(7) .0418(7) .0022(6) -.0095(6) -.0103(6)
C5 .0464(8) .0556(8) .0490(8) -.0016(7) -.0102(6) -.0140(6)
C6 .0569(8) .0413(7) .0468(7) .0057(6) -.0176(6) -.0135(5)
C7 .0696(11) .0533(8) .0516(8) .0119(8) -.0263(8) -.0169(7)
C8 .0415(7) .0464(7) .0414(6) -.0032(6) -.0095(6) -.0076(5)
C9 .0449(7) .0387(6) .0397(6) -.0054(6) -.0085(6) -.0055(5)
C10 .0635(10) .0503(8) .0453(7) -.0144(7) -.0135(7) -.0022(6)
C11 .0575(8) .0423(7) .0404(6) -.0086(6) -.0098(6) .0024(5)
C12 .0446(7) .0477(7) .0404(7) .0004(6) -.0106(6) .0025(5)
C13 .0474(7) .0491(7) .0362(6) .0026(6) -.0061(6) -.0012(5)
C14 .0458(7) .0568(8) .0373(6) .0004(6) -.0094(6) .0026(6)
C15 .0581(9) .0594(9) .0526(8) .0151(8) -.0130(7) .0009(7)
C16 .0736(11) .0449(8) .0522(8) .0087(7) -.0120(8) -.0064(6)
C17 .0717(13) .0703(12) .0956(15) -.0084(10) -.0421(12) -.0180(11)
C18 .0762(14) .107(2) .0557(11) -.0209(13) -.0023(10) .0042(11)
C19 .0733(11) .0508(8) .0595(9) .0062(8) -.0283(9) -.0058(7)
C20 .0453(8) .0694(10) .0527(8) -.0129(7) -.0109(7) -.0072(7)
C21 .0723(13) .0689(11) .0744(12) .0237(10) -.0219(10) -.0222(10)
C22 .0613(12) .116(2) .0603(11) .0120(12) -.0258(10) .0098(11)

loop_
_atom_site_label
_atom_site_fract_x
_atom_site_fract_y
_atom_site_fract_z
_atom_site_U_iso_or_equiv
_atom_site_thermal_displace_type
_atom_site_calc_flag
_atom_site_refinement_flags
_atom_site_occupancy
_atom_site_disorder_group
_atom_site_type_symbol
O1 -.1568(2) .09007(12) .59561(7) .0723(3) Uani d . 1 . O
O2 .1737(2) .23311(12) .56653(6) .0677(3) Uani d . 1 . O
O3 .3902(2) .47497(10) 1.33147(7) .0629(3) Uani d . 1 . O
O4 .7206(2) .34014(12) 1.36364(6) .0646(3) Uani d . 1 . O
C1 -.0212(3) .08792(14) .81999(10) .0545(4) Uani d . 1 . C
C2 -.1327(3) .06233(14) .75190(10) .0542(4) Uani d . 1 . C
C3 -.0621(2) .10995(13) .66745(9) .0495(3) Uani d . 1 . C
C4 .1188(2) .18600(13) .65134(9) .0478(3) Uani d . 1 . C
C5 .2275(2) .20942(14) .71952(9) .0496(3) Uani d . 1 . C
C6 .1602(2) .16016(12) .80481(9) .0470(3) Uani d . 1 . C
C7 .2860(3) .18631(15) .87716(10) .0561(4) Uani d . 1 . C
C8 .1944(2) .29684(12) .93363(8) .0425(3) Uani d . 1 . C
C9 .3305(2) .31868(12) 1.00616(8) .0407(3) Uani d . 1 . C
C10 .2962(3) .21764(14) 1.08236(9) .0522(4) Uani d . 1 . C
C11 .4104(2) .24579(12) 1.15791(8) .0465(3) Uani d . 1 . C
C12 .3390(2) .34771(13) 1.21030(8) .0441(3) Uani d . 1 . C
C13 .4456(2) .37716(12) 1.27749(8) .0444(3) Uani d . 1 . C
C14 .6267(2) .30362(13) 1.29540(8) .0466(3) Uani d . 1 . C
C15 .6967(3) .20351(15) 1.24439(10) .0569(4) Uani d . 1 . C
C16 .5885(3) .17544(14) 1.17619(10) .0568(4) Uani d . 1 . C
C17 -.3173(4) -.0020(2) .6044(2) .0753(5) Uani d . 1 . C
C18 .3463(4) .3197(3) .54867(14) .0803(6) Uani d . 1 . C
C19 .1676(3) .4175(2) .87776(12) .0593(4) Uani d . 1 . C
C20 .5694(2) .3333(2) .97114(11) .0550(4) Uani d . 1 . C
C21 .2117(3) .5554(2) 1.31609(14) .0707(5) Uani d . 1 . C
C22 .8760(3) .2543(3) 1.39461(14) .0783(6) Uani d . 1 . C
H1 -.073(3) .0523(15) .8814(11) .062(4) Uiso d . 1 . H
H2 -.256(3) .0081(15) .7644(10) .059(4) Uiso d . 1 . H
H5 .354(3) .2626(15) .7087(10) .058(4) Uiso d . 1 . H
H7A .291(3) .1065(17) .9181(11) .073(5) Uiso d . 1 . H
H7B .438(4) .206(2) .8493(13) .097(7) Uiso d . 1 . H
H8 .045(3) .2719(14) .9658(9) .054(4) Uiso d . 1 . H
H9 .638(3) .2477(17) .9546(11) .068(5) Uiso d . 1 . H
H10A .355(3) .1332(16) 1.0585(10) .065(5) Uiso d . 1 . H
H10B .140(3) .2137(16) 1.1023(11) .069(5) Uiso d . 1 . H
H12 .216(2) .3997(14) 1.1984(9) .050(4) Uiso d . 1 . H
H15 .819(3) .1497(17) 1.2578(11) .071(5) Uiso d . 1 . H
H16 .642(3) .1075(18) 1.1390(11) .075(5) Uiso d . 1 . H
H17A -.345(4) -.011(2) .5475(15) .102(7) Uiso d . 1 . H
H17B -.450(4) .028(3) .6434(17) .129(10) Uiso d . 1 . H
H17C -.262(4) -.083(2) .6322(13) .099(7) Uiso d . 1 . H
H18A .309(4) .395(2) .5850(15) .106(7) Uiso d . 1 . H
H18B .486(4) .275(2) .5590(15) .107(7) Uiso d . 1 . H
H18C .355(4) .343(2) .4878(16) .111(7) Uiso d . 1 . H
H19A .103(3) .490(2) .9150(13) .089(6) Uiso d . 1 . H
H19B .308(3) .4469(18) .8460(12) .082(6) Uiso d . 1 . H
H19C .077(3) .4093(16) .8339(11) .072(5) Uiso d . 1 . H
H20A .600(3) .3986(18) .9196(12) .081(5) Uiso d . 1 . H
H20B .651(3) .3619(15) 1.0151(10) .061(4) Uiso d . 1 . H
H20C .275(2) .4008(13) 1.0319(8) .042(3) Uiso d . 1 . H
H21A .201(4) .612(2) 1.3606(14) .097(7) Uiso d . 1 . H
H21B .079(3) .5050(19) 1.3233(12) .080(6) Uiso d . 1 . H
H21C .244(3) .5979(19) 1.2538(14) .087(6) Uiso d . 1 . H
H22A .901(4) .295(2) 1.4453(16) .106(7) Uiso d . 1 . H
H22B .809(4) .170(2) 1.4083(15) .107(8) Uiso d . 1 . H
H22C 1.004(4) .2436(19) 1.3495(14) .091(6) Uiso d . 1 . H

loop_
_atom_type_symbol
_atom_type_description
_atom_type_scat_dispersion_real
_atom_type_scat_dispersion_imag
_atom_type_scat_source
C C 0.0033 0.0016 'International Tables Vol C Tables 4.2.6.8 and 6.1.1.4'
H H 0.0000 0.0000 'International Tables Vol C Tables 4.2.6.8 and 6.1.1.4'
O O 0.0106 0.0060 'International Tables Vol C Tables 4.2.6.8 and 6.1.1.4'

loop_
_geom_angle_atom_site_label_1
_geom_angle_atom_site_label_2
_geom_angle_atom_site_label_3
_geom_angle
_geom_angle_publ_flag
C3 O1 C17 118.21(14) ?
C4 O2 C18 117.43(13) ?
C13 O3 C21 117.79(12) ?
C14 O4 C22 116.96(15) ?
C6 C1 C2 121.36(14) ?
C3 C2 C1 120.07(15) ?
O1 C3 C2 125.20(14) yes
O1 C3 C4 115.55(13) ?
C2 C3 C4 119.25(13) ?
O2 C4 C5 124.68(14) yes
O2 C4 C3 115.62(12) ?
C5 C4 C3 119.71(13) ?
C4 C5 C6 121.62(15) ?
C1 C6 C5 117.96(13) ?
C1 C6 C7 122.14(14) ?
C5 C6 C7 119.89(14) ?
C6 C7 C8 114.79(12) yes
C19 C8 C7 111.72(12) yes
C19 C8 C9 111.15(12) yes
C7 C8 C9 112.18(11) yes
C20 C9 C10 111.12(12) yes
C20 C9 C8 113.26(11) yes
C10 C9 C8 112.65(11) ?
C11 C10 C9 112.97(11) yes
C16 C11 C12 118.05(12) yes
C16 C11 C10 121.72(13) ?
C12 C11 C10 120.22(13) ?
C13 C12 C11 120.92(12) ?
O3 C13 C12 125.34(12) yes
O3 C13 C14 114.52(11) ?
C12 C13 C14 120.14(12) ?
O4 C14 C15 125.22(12) yes
O4 C14 C13 115.69(12) ?
C15 C14 C13 119.09(12) ?
C14 C15 C16 120.16(13) ?
C11 C16 C15 121.64(14) ?

loop_
_geom_bond_atom_site_label_1
_geom_bond_atom_site_label_2
_geom_bond_site_symmetry_2
_geom_bond_distance
_geom_bond_publ_flag
O1 C3 . 1.369(2) yes
O1 C17 . 1.413(2) yes
O2 C4 . 1.367(2) yes
O2 C18 . 1.428(2) yes
O3 C13 . 1.366(2) yes
O3 C21 . 1.421(2) yes
O4 C14 . 1.368(2) yes
O4 C22 . 1.424(2) yes
C1 C6 . 1.377(2) ?
C1 C2 . 1.397(2) ?
C2 C3 . 1.378(2) ?
C3 C4 . 1.398(2) ?
C4 C5 . 1.381(2) ?
C5 C6 . 1.391(2) ?
C6 C7 . 1.511(2) yes
C7 C8 . 1.538(2) yes
C8 C19 . 1.515(2) yes
C8 C9 . 1.545(2) yes
C9 C20 . 1.520(2) yes
C9 C10 . 1.534(2) yes
C10 C11 . 1.512(2) yes
C11 C16 . 1.374(2) ?
C11 C12 . 1.402(2) ?
C12 C13 . 1.377(2) ?
C13 C14 . 1.406(2) ?
C14 C15 . 1.373(2) ?
C15 C16 . 1.393(2) ?

loop_
_geom_torsion_atom_site_label_1
_geom_torsion_atom_site_label_2
_geom_torsion_atom_site_label_3
_geom_torsion_atom_site_label_4
_geom_torsion
_geom_torsion_publ_flag
C6 C1 C2 C3 -0.2(2) ?
C17 O1 C3 C2 -10.8(2) ?
C17 O1 C3 C4 169.8(2) ?
C1 C2 C3 O1 179.28(13) ?
C1 C2 C3 C4 -1.3(2) ?
C18 O2 C4 C5 -4.6(2) ?
C18 O2 C4 C3 174.9(2) ?
O1 C3 C4 O2 1.7(2) ?
C2 C3 C4 O2 -177.76(13) ?
O1 C3 C4 C5 -178.80(13) ?
C2 C3 C4 C5 1.8(2) ?
O2 C4 C5 C6 178.78(13) ?
C3 C4 C5 C6 -0.7(2) ?
C2 C1 C6 C5 1.2(2) ?
C2 C1 C6 C7 -178.53(13) ?
C4 C5 C6 C1 -0.8(2) ?
C4 C5 C6 C7 178.98(13) ?
C1 C6 C7 C8 -83.0(2) ?
C5 C6 C7 C8 97.2(2) yes
C6 C7 C8 C19 -54.3(2) ?
C6 C7 C8 C9 -179.90(13) yes
C19 C8 C9 C20 -73.2(2) ?
C7 C8 C9 C20 52.7(2) ?
C19 C8 C9 C10 159.65(14) ?
C7 C8 C9 C10 -74.5(2) yes
C20 C9 C10 C11 57.7(2) ?
C8 C9 C10 C11 -173.98(12) yes
C9 C10 C11 C16 -109.1(2) yes
C9 C10 C11 C12 69.3(2) ?
C16 C11 C12 C13 0.7(2) ?
C10 C11 C12 C13 -177.83(13) ?
C21 O3 C13 C12 -1.7(2) ?
C21 O3 C13 C14 178.6(2) ?
C11 C12 C13 O3 179.32(13) ?
C11 C12 C13 C14 -1.0(2) ?
C22 O4 C14 C15 -12.5(2) ?
C22 O4 C14 C13 168.0(2) ?
O3 C13 C14 O4 0.0(2) ?
C12 C13 C14 O4 -179.70(12) ?
O3 C13 C14 C15 -179.50(13) ?
C12 C13 C14 C15 0.8(2) ?
O4 C14 C15 C16 -179.73(14) ?
C13 C14 C15 C16 -0.3(2) ?
C12 C11 C16 C15 -0.1(2) ?
C10 C11 C16 C15 178.34(15) ?
C14 C15 C16 C11 -0.1(2) ?

loop_
_cod_related_entry_id
_cod_related_entry_database
_cod_related_entry_code
1 ChemSpider 88107
